data_4025545
loop_
_publ_author_name
'Guowei Wang'
'Jinfeng Zhao'
'Yuhan Zhou'
'Baomin Wang'
'Jingping Qu'

_publ_section_title
;
 Mild and Highly Enantioselective Vinylogous Aldol Reaction of Brassard's
 Diene with Aromatic Aldehydes by Combined Lewis Acid Catalyst
;
_journal_name_full 'Journal of Organic Chemistry'
_journal_page_first 5326
_journal_page_last 5329
_journal_paper_doi 10.1021/jo100674f
_journal_volume 75
_journal_year 2010
_chemical_absolute_configuration ad
_chemical_formula_sum 'C13 H13 Br O3'
_chemical_formula_weight 297.14
_chemical_name_systematic
; 
 ? 
;
_space_group_IT_number 19
_symmetry_cell_setting orthorhombic
_symmetry_space_group_name_Hall 'P 2ac 2ab'
_symmetry_space_group_name_H-M 'P 21 21 21'
_atom_sites_solution_hydrogens geom
_atom_sites_solution_primary direct
_atom_sites_solution_secondary difmap
_audit_creation_method SHELXL-97
_cell_angle_alpha 90.00
_cell_angle_beta 90.00
_cell_angle_gamma 90.00
_cell_formula_units_Z 4
_cell_length_a 6.719(2)
_cell_length_b 8.809(3)
_cell_length_c 21.195(7)
_cell_measurement_reflns_used 2378
_cell_measurement_temperature 273(2)
_cell_measurement_theta_max 23.88
_cell_measurement_theta_min 2.50
_cell_volume 1254.5(7)
_computing_cell_refinement 'Bruker SMART'
_computing_data_collection 'Bruker SMART'
_computing_data_reduction 'Bruker SAINT'
_computing_molecular_graphics 'Bruker SHELXTL'
_computing_publication_material 'Bruker SHELXTL'
_computing_structure_refinement 'SHELXL-97 (Sheldrick, 1997)'
_computing_structure_solution 'SHELXS-97 (Sheldrick, 1990)'
_diffrn_ambient_temperature 273(2)
_diffrn_measured_fraction_theta_full 0.999
_diffrn_measured_fraction_theta_max 0.999
_diffrn_measurement_device_type 'CCD area detector'
_diffrn_measurement_method 'phi and omega scans'
_diffrn_radiation_monochromator graphite
_diffrn_radiation_source 'fine-focus sealed tube'
_diffrn_radiation_type MoK\a
_diffrn_radiation_wavelength 0.71073
_diffrn_reflns_av_R_equivalents 0.0241
_diffrn_reflns_av_sigmaI/netI 0.0452
_diffrn_reflns_limit_h_max 7
_diffrn_reflns_limit_h_min -7
_diffrn_reflns_limit_k_max 10
_diffrn_reflns_limit_k_min -7
_diffrn_reflns_limit_l_max 25
_diffrn_reflns_limit_l_min -24
_diffrn_reflns_number 6255
_diffrn_reflns_theta_full 25.00
_diffrn_reflns_theta_max 25.00
_diffrn_reflns_theta_min 2.50
_exptl_absorpt_coefficient_mu 3.270
_exptl_absorpt_correction_T_max 0.85
_exptl_absorpt_correction_T_min 0.68
_exptl_absorpt_correction_type empirical
_exptl_crystal_colour colorless
_exptl_crystal_density_diffrn 1.573
_exptl_crystal_density_method 'not measured'
_exptl_crystal_description block
_exptl_crystal_F_000 600
_exptl_crystal_size_max 0.55
_exptl_crystal_size_mid 0.48
_exptl_crystal_size_min 0.30
_refine_diff_density_max 0.199
_refine_diff_density_min -0.185
_refine_diff_density_rms 0.037
_refine_ls_abs_structure_details 'Flack H D (1983), Acta Cryst. A39, 876-881'
_refine_ls_abs_structure_Flack 0.023(10)
_refine_ls_extinction_method SHELXL
_refine_ls_goodness_of_fit_ref 0.986
_refine_ls_hydrogen_treatment constr
_refine_ls_matrix_type full
_refine_ls_number_parameters 154
_refine_ls_number_reflns 2198
_refine_ls_number_restraints 0
_refine_ls_restrained_S_all 0.986
_refine_ls_R_factor_all 0.0346
_refine_ls_R_factor_gt 0.0249
_refine_ls_shift/su_max 0.001
_refine_ls_shift/su_mean 0.000
_refine_ls_structure_factor_coef Fsqd
_refine_ls_weighting_details 'calc w=1/[\s^2^(Fo^2^)+(0.0131P)^2^+0.0000P] where P=(Fo^2^+2Fc^2^)/3'
_refine_ls_weighting_scheme calc
_refine_ls_wR_factor_gt 0.0545
_refine_ls_wR_factor_ref 0.0570
_reflns_number_gt 1862
_reflns_number_total 2198
_reflns_threshold_expression >2sigma(I)
_cod_data_source_file jo100674f_si_002.cif
_cod_data_source_block 1
_cod_depositor_comments
;
The following automatic conversions were performed:

'_symmetry_cell_setting' value 'Orthorhombic' changed to
'orthorhombic' according to the built-in table from CIF Core
dictionary named 'cif_core.dic' version 2.4.1 from 2010-06-29.

Automatic conversion script
Id: cif_fix_values 1646 2011-03-28 12:23:43Z adriana 
;
_cod_database_code 4025545

loop_
_symmetry_equiv_pos_as_xyz
'x, y, z'
'-x+1/2, -y, z+1/2'
'-x, y+1/2, -z+1/2'
'x+1/2, -y+1/2, -z'

loop_
_atom_site_label
_atom_site_type_symbol
_atom_site_fract_x
_atom_site_fract_y
_atom_site_fract_z
_atom_site_U_iso_or_equiv
_atom_site_adp_type
_atom_site_occupancy
_atom_site_symmetry_multiplicity
_atom_site_calc_flag
_atom_site_refinement_flags
_atom_site_disorder_assembly
_atom_site_disorder_group
Br1 Br 0.37348(5) 0.59175(4) 0.169571(13) 0.06995(13) Uani 1 1 d . . .
O1 O 1.3968(3) 0.4936(2) 0.42307(8) 0.0652(5) Uani 1 1 d . . .
O2 O 1.1703(2) 0.60181(18) 0.36375(8) 0.0470(4) Uani 1 1 d . . .
O3 O 1.2537(3) 1.0129(2) 0.45307(7) 0.0487(4) Uani 1 1 d . . .
C1 C 1.3166(4) 0.6103(3) 0.40817(11) 0.0455(7) Uani 1 1 d . . .
C2 C 1.3597(4) 0.7567(3) 0.43574(11) 0.0477(6) Uani 1 1 d . . .
H2A H 1.4722 0.7680 0.4609 0.057 Uiso 1 1 calc R . .
C3 C 1.2410(4) 0.8761(3) 0.42584(11) 0.0432(6) Uani 1 1 d . . .
C4 C 1.0702(4) 0.8644(3) 0.38122(11) 0.0449(6) Uani 1 1 d . . .
H4A H 1.0511 0.9610 0.3600 0.054 Uiso 1 1 calc R . .
H4B H 0.9497 0.8411 0.4045 0.054 Uiso 1 1 calc R . .
C5 C 1.1084(4) 0.7415(2) 0.33275(10) 0.0419(5) Uani 1 1 d . . .
H5A H 1.2157 0.7752 0.3047 0.050 Uiso 1 1 calc R . .
C6 C 0.9296(4) 0.7034(3) 0.29332(10) 0.0390(6) Uani 1 1 d . . .
C7 C 0.9060(4) 0.7681(3) 0.23386(10) 0.0456(6) Uani 1 1 d . . .
H7A H 1.0032 0.8337 0.2187 0.055 Uiso 1 1 calc R . .
C8 C 0.7414(4) 0.7371(3) 0.19687(11) 0.0456(6) Uani 1 1 d . . .
H8A H 0.7265 0.7819 0.1574 0.055 Uiso 1 1 calc R . .
C9 C 0.6006(4) 0.6384(3) 0.21977(10) 0.0421(6) Uani 1 1 d . . .
C10 C 0.6186(4) 0.5712(3) 0.27807(11) 0.0467(6) Uani 1 1 d . . .
H10A H 0.5218 0.5044 0.2927 0.056 Uiso 1 1 calc R . .
C11 C 0.7827(4) 0.6047(3) 0.31443(11) 0.0468(6) Uani 1 1 d . . .
H11A H 0.7955 0.5602 0.3540 0.056 Uiso 1 1 calc R . .
C12 C 1.4059(4) 1.0330(3) 0.50097(11) 0.0533(7) Uani 1 1 d . . .
H12A H 1.5370 1.0310 0.4819 0.064 Uiso 1 1 calc R . .
H12B H 1.3982 0.9522 0.5319 0.064 Uiso 1 1 calc R . .
C13 C 1.3700(5) 1.1834(3) 0.53183(12) 0.0641(8) Uani 1 1 d . . .
H13A H 1.4682 1.1999 0.5640 0.096 Uiso 1 1 calc R . .
H13B H 1.2397 1.1842 0.5505 0.096 Uiso 1 1 calc R . .
H13C H 1.3789 1.2625 0.5008 0.096 Uiso 1 1 calc R . .

loop_
_atom_site_aniso_label
_atom_site_aniso_U_11
_atom_site_aniso_U_22
_atom_site_aniso_U_33
_atom_site_aniso_U_23
_atom_site_aniso_U_13
_atom_site_aniso_U_12
Br1 0.04816(18) 0.1033(3) 0.05835(18) -0.00973(16) -0.01074(16) -0.00792(18)
O1 0.0752(16) 0.0547(11) 0.0657(11) 0.0053(10) -0.0159(11) 0.0182(12)
O2 0.0478(11) 0.0411(9) 0.0521(9) 0.0019(8) -0.0090(8) 0.0061(9)
O3 0.0510(11) 0.0461(10) 0.0490(10) -0.0044(9) -0.0104(9) 0.0030(9)
C1 0.0430(16) 0.0524(18) 0.0413(13) 0.0100(12) -0.0019(11) 0.0098(13)
C2 0.0415(15) 0.0535(16) 0.0481(14) 0.0024(12) -0.0095(13) 0.0047(15)
C3 0.0435(15) 0.0462(16) 0.0401(13) 0.0039(12) 0.0019(11) 0.0008(13)
C4 0.0421(17) 0.0421(15) 0.0505(13) 0.0042(12) -0.0058(11) 0.0044(11)
C5 0.0381(13) 0.0444(13) 0.0432(12) 0.0090(11) 0.0040(14) 0.0013(12)
C6 0.0403(16) 0.0381(13) 0.0385(12) 0.0019(11) 0.0003(11) 0.0044(11)
C7 0.0455(17) 0.0453(15) 0.0461(13) 0.0066(11) 0.0037(12) -0.0029(12)
C8 0.0524(18) 0.0485(15) 0.0359(13) 0.0043(11) -0.0040(12) 0.0032(14)
C9 0.0366(15) 0.0496(15) 0.0400(12) -0.0072(11) -0.0045(11) 0.0035(11)
C10 0.0408(14) 0.0505(15) 0.0487(13) 0.0027(11) 0.0044(13) -0.0062(14)
C11 0.0465(15) 0.0536(16) 0.0402(13) 0.0094(13) 0.0022(11) -0.0006(14)
C12 0.0542(19) 0.0632(18) 0.0424(13) -0.0038(12) -0.0105(14) 0.0011(14)
C13 0.070(2) 0.0640(18) 0.0585(15) -0.0104(14) -0.0136(17) -0.0060(17)

loop_
_atom_type_symbol
_atom_type_description
_atom_type_scat_dispersion_real
_atom_type_scat_dispersion_imag
_atom_type_scat_source
C C 0.0033 0.0016 'International Tables Vol C Tables 4.2.6.8 and 6.1.1.4'
H H 0.0000 0.0000 'International Tables Vol C Tables 4.2.6.8 and 6.1.1.4'
O O 0.0106 0.0060 'International Tables Vol C Tables 4.2.6.8 and 6.1.1.4'
Br Br -0.2901 2.4595 'International Tables Vol C Tables 4.2.6.8 and 6.1.1.4'

loop_
_geom_angle_atom_site_label_1
_geom_angle_atom_site_label_2
_geom_angle_atom_site_label_3
_geom_angle
_geom_angle_site_symmetry_1
_geom_angle_site_symmetry_3
_geom_angle_publ_flag
C1 O2 C5 118.13(19) . . ?
C3 O3 C12 117.2(2) . . ?
O1 C1 O2 117.3(2) . . ?
O1 C1 C2 124.5(2) . . ?
O2 C1 C2 118.2(2) . . ?
C3 C2 C1 121.3(3) . . ?
C2 C3 O3 127.0(2) . . ?
C2 C3 C4 120.3(2) . . ?
O3 C3 C4 112.6(2) . . ?
C3 C4 C5 110.4(2) . . ?
O2 C5 C6 106.91(18) . . ?
O2 C5 C4 110.28(17) . . ?
C6 C5 C4 113.7(2) . . ?
C11 C6 C7 117.8(2) . . ?
C11 C6 C5 121.9(2) . . ?
C7 C6 C5 120.3(2) . . ?
C8 C7 C6 121.6(2) . . ?
C9 C8 C7 118.4(2) . . ?
C8 C9 C10 121.9(2) . . ?
C8 C9 Br1 119.42(17) . . ?
C10 C9 Br1 118.6(2) . . ?
C9 C10 C11 118.8(2) . . ?
C10 C11 C6 121.5(2) . . ?
O3 C12 C13 107.5(2) . . ?

loop_
_geom_bond_atom_site_label_1
_geom_bond_atom_site_label_2
_geom_bond_distance
_geom_bond_site_symmetry_2
_geom_bond_publ_flag
Br1 C9 1.905(2) . ?
O1 C1 1.202(3) . ?
O2 C1 1.363(3) . ?
O2 C5 1.456(3) . ?
O3 C3 1.339(3) . ?
O3 C12 1.452(3) . ?
C1 C2 1.445(3) . ?
C2 C3 1.337(3) . ?
C3 C4 1.491(4) . ?
C4 C5 1.514(3) . ?
C5 C6 1.501(3) . ?
C6 C11 1.390(3) . ?
C6 C7 1.392(3) . ?
C7 C8 1.383(4) . ?
C8 C9 1.373(4) . ?
C9 C10 1.375(3) . ?
C10 C11 1.377(4) . ?
C12 C13 1.497(4) . ?

loop_
_cod_related_entry_id
_cod_related_entry_database
_cod_related_entry_code
1 ChemSpider 30659240
